data_4341144
loop_
_publ_author_name
'Mancano, Giulia'
'Page, Michael J.'
'Bhadbhade, Mohan'
'Messerle, Barbara A.'

_publ_section_title
;
 Hemilabile and Bimetallic Coordination in Rh and Ir Complexes of NCN
 Pincer Ligands.
;
_journal_issue 19
_journal_name_full 'Inorganic chemistry'
_journal_page_first 10159
_journal_page_last 10170
_journal_paper_doi 10.1021/ic501158x
_journal_volume 53
_journal_year 2014
_chemical_formula_moiety 'C24 H24 N12 O2 Rh2, 2(C24 H20 B), 1.25(C3 H6 O)'
_chemical_formula_sum 'C75.75 H71.5 B2 N12 O3.25 Rh2'
_chemical_formula_weight 1429.39
_chemical_name_systematic
;
 ?
;
_space_group_crystal_system monoclinic
_space_group_IT_number 14
_space_group_name_Hall '-P 2yn'
_space_group_name_H-M_alt 'P 1 21/n 1'
_symmetry_space_group_name_Hall '-P 2yn'
_symmetry_space_group_name_H-M 'P 1 21/n 1'
_atom_sites_solution_hydrogens geom
_audit_creation_method SHELXL-2014
_cell_angle_alpha 90
_cell_angle_beta 91.1290(10)
_cell_angle_gamma 90
_cell_formula_units_Z 4
_cell_length_a 12.6272(4)
_cell_length_b 26.3368(8)
_cell_length_c 22.9366(7)
_cell_measurement_reflns_used 6597
_cell_measurement_temperature 150(2)
_cell_measurement_theta_max 20.282
_cell_measurement_theta_min 2.355
_cell_volume 7626.3(4)
_computing_cell_refinement '<i>APEX2 </i>(Bruker, 2007)'
_computing_data_collection '<i>APEX2 </i>(Bruker, 2007)'
_computing_data_reduction '<i>APEX2 </i>(Bruker, 2007)'
_computing_structure_refinement 'SHELXL-2014 (Sheldrick, 2014)'
_computing_structure_solution '<i>SHELXS-97</i> (Sheldrick, 2008)'
_diffrn_ambient_temperature 150(2)
_diffrn_measured_fraction_theta_full 0.997
_diffrn_measured_fraction_theta_max 0.997
_diffrn_measurement_device_type 'Bruker kappa APEXII CCD Diffractometer'
_diffrn_measurement_method '\f scans, and \w scans with \k offsets'
_diffrn_radiation_monochromator graphite
_diffrn_radiation_source 'fine-focus sealed tube'
_diffrn_radiation_type MoK\a
_diffrn_radiation_wavelength 0.71073
_diffrn_reflns_av_R_equivalents 0.1145
_diffrn_reflns_av_unetI/netI 0.1350
_diffrn_reflns_Laue_measured_fraction_full 0.997
_diffrn_reflns_Laue_measured_fraction_max 0.997
_diffrn_reflns_limit_h_max 15
_diffrn_reflns_limit_h_min -15
_diffrn_reflns_limit_k_max 29
_diffrn_reflns_limit_k_min -31
_diffrn_reflns_limit_l_max 27
_diffrn_reflns_limit_l_min -25
_diffrn_reflns_number 80179
_diffrn_reflns_point_group_measured_fraction_full 0.997
_diffrn_reflns_point_group_measured_fraction_max 0.997
_diffrn_reflns_theta_full 25.000
_diffrn_reflns_theta_max 25.000
_diffrn_reflns_theta_min 2.826
_exptl_absorpt_coefficient_mu 0.485
_exptl_absorpt_correction_T_max 0.968
_exptl_absorpt_correction_T_min 0.939
_exptl_absorpt_correction_type multi-scan
_exptl_absorpt_process_details 'SADABS (Bruker, 2001)'
_exptl_crystal_colour orange
_exptl_crystal_density_diffrn 1.245
_exptl_crystal_description 'square plates'
_exptl_crystal_F_000 2944
_exptl_crystal_size_max 0.132
_exptl_crystal_size_mid 0.092
_exptl_crystal_size_min 0.068
_refine_diff_density_max 0.754
_refine_diff_density_min -0.460
_refine_diff_density_rms 0.087
_refine_ls_extinction_method none
_refine_ls_goodness_of_fit_ref 1.010
_refine_ls_hydrogen_treatment constr
_refine_ls_matrix_type full
_refine_ls_number_parameters 884
_refine_ls_number_reflns 13379
_refine_ls_number_restraints 39
_refine_ls_restrained_S_all 1.010
_refine_ls_R_factor_all 0.1553
_refine_ls_R_factor_gt 0.0623
_refine_ls_shift/su_max 0.001
_refine_ls_shift/su_mean 0.000
_refine_ls_structure_factor_coef Fsqd
_refine_ls_weighting_details 'w=1/[\s^2^(Fo^2^)+(0.0878P)^2^+1.2683P] where P=(Fo^2^+2Fc^2^)/3'
_refine_ls_weighting_scheme calc
_refine_ls_wR_factor_gt 0.1449
_refine_ls_wR_factor_ref 0.1834
_reflns_Friedel_coverage 0.000
_reflns_number_gt 6866
_reflns_number_total 13379
_reflns_threshold_expression 'I > 2\s(I)'
_cod_data_source_file ic501158x_si_001.cif
_cod_data_source_block 15
_cod_depositor_comments
;
The following automatic conversions were performed:

'_exptl_absorpt_correction_type' value 'Multi-scan' changed to
'multi-scan' according to
/home/saulius/struct/COD-crude-data--automatic-downloads/rss-feeds/ACS/lib/dictionaries/cif_core.dic
dictionary named 'cif_core.dic' version 2.4.2 from 2011-04-26.

Automatic conversion script
Id: cif_fix_values 2281 2013-09-26 08:29:07Z andrius 

 Adding full bibliography for 4341139--4341144.cif.
;
_cod_original_formula_sum 'C75.75 H71.50 B2 N12 O3.25 Rh2'
_cod_database_code 4341144
_shelx_space_group_comment
;
The symmetry employed for this shelxl refinement is uniquely defined
by the following loop, which should always be used as a source of
symmetry information in preference to the above space-group names.
They are only intended as comments.
;
_shelx_estimated_absorpt_t_min 0.939
_shelx_estimated_absorpt_t_max 0.968
_shelxl_version_number 2014-3

loop_
_space_group_symop_operation_xyz
'x, y, z'
'-x+1/2, y+1/2, -z+1/2'
'-x, -y, -z'
'x-1/2, -y-1/2, z-1/2'

loop_
_atom_site_label
_atom_site_type_symbol
_atom_site_fract_x
_atom_site_fract_y
_atom_site_fract_z
_atom_site_U_iso_or_equiv
_atom_site_adp_type
_atom_site_occupancy
_atom_site_site_symmetry_order
_atom_site_calc_flag
_atom_site_refinement_flags_posn
_atom_site_refinement_flags_adp
_atom_site_refinement_flags_occupancy
Rh1 Rh 0.08235(4) 0.38155(2) 0.37476(2) 0.04037(18) Uani 1 1 d . . .
O1E O -0.0175(5) 0.4335(2) 0.4727(3) 0.0841(18) Uani 1 1 d . . .
C1E C 0.0196(5) 0.4116(3) 0.4348(3) 0.0515(19) Uani 1 1 d . . .
Rh2 Rh 0.29605(4) 0.35478(2) 0.45735(2) 0.04530(19) Uani 1 1 d . . .
O2E O 0.2569(6) 0.4263(3) 0.5530(3) 0.109(2) Uani 1 1 d . . .
C2E C 0.2697(6) 0.3994(3) 0.5153(3) 0.065(2) Uani 1 1 d . . .
N1A N 0.3516(4) 0.3022(2) 0.3963(2) 0.0499(15) Uani 1 1 d . . .
N2A N 0.4431(5) 0.3100(3) 0.3678(3) 0.0595(18) Uani 1 1 d . . .
N3A N 0.4491(4) 0.3990(3) 0.3791(2) 0.0525(16) Uani 1 1 d . . .
N4A N 0.3354(4) 0.4578(2) 0.3939(2) 0.0496(15) Uani 1 1 d . . .
N5A N 0.1182(4) 0.4515(2) 0.3362(3) 0.0467(15) Uani 1 1 d . . .
N6A N 0.1737(5) 0.4914(2) 0.3592(3) 0.0529(16) Uani 1 1 d . . .
C3A C 0.4612(7) 0.2736(4) 0.3303(4) 0.079(3) Uani 1 1 d . . .
H3A H 0.5210 0.2709 0.3060 0.095 Uiso 1 1 calc R U .
C4A C 0.3797(8) 0.2410(4) 0.3323(4) 0.085(3) Uani 1 1 d . . .
H4A H 0.3698 0.2112 0.3095 0.102 Uiso 1 1 calc R U .
C5A C 0.3126(6) 0.2596(3) 0.3747(3) 0.061(2) Uani 1 1 d . . .
H5A H 0.2485 0.2440 0.3864 0.073 Uiso 1 1 calc R U .
C6A C 0.3603(5) 0.4090(3) 0.4088(3) 0.0464(18) Uani 1 1 d . . .
C7A C 0.4799(6) 0.4413(3) 0.3468(3) 0.061(2) Uani 1 1 d . . .
H7A H 0.5407 0.4440 0.3233 0.073 Uiso 1 1 calc R U .
C8A C 0.4080(6) 0.4767(3) 0.3554(3) 0.061(2) Uani 1 1 d . . .
H8A H 0.4065 0.5094 0.3381 0.073 Uiso 1 1 calc R U .
C9A C 0.1716(7) 0.5306(3) 0.3218(4) 0.073(3) Uani 1 1 d . . .
H9A H 0.2055 0.5625 0.3276 0.087 Uiso 1 1 calc R U .
C10A C 0.1135(7) 0.5171(4) 0.2749(4) 0.079(3) Uani 1 1 d . . .
H10A H 0.0977 0.5373 0.2415 0.095 Uiso 1 1 calc R U .
C11A C 0.0816(6) 0.4682(4) 0.2849(4) 0.068(2) Uani 1 1 d . . .
H11A H 0.0389 0.4488 0.2587 0.081 Uiso 1 1 calc R U .
N1B N 0.1497(4) 0.3496(2) 0.3015(2) 0.0418(14) Uani 1 1 d . . .
N2B N 0.1115(4) 0.3061(2) 0.2767(2) 0.0466(14) Uani 1 1 d . . .
N3B N 0.0145(4) 0.2764(2) 0.3571(3) 0.0476(15) Uani 1 1 d . . .
N4B N 0.0297(4) 0.2864(2) 0.4489(3) 0.0470(15) Uani 1 1 d . . .
N5B N 0.1540(5) 0.2798(2) 0.5282(2) 0.0489(15) Uani 1 1 d . . .
N6B N 0.2494(5) 0.2919(2) 0.5071(2) 0.0503(15) Uani 1 1 d . . .
C3B C 0.1748(6) 0.2899(3) 0.2342(3) 0.064(2) Uani 1 1 d . . .
H3B H 0.1636 0.2607 0.2106 0.077 Uiso 1 1 calc R U .
C4B C 0.2575(7) 0.3225(3) 0.2311(3) 0.067(2) Uani 1 1 d . . .
H4B H 0.3155 0.3210 0.2054 0.081 Uiso 1 1 calc R U .
C5B C 0.2384(6) 0.3585(3) 0.2738(3) 0.0531(19) Uani 1 1 d . . .
H5B H 0.2839 0.3864 0.2821 0.064 Uiso 1 1 calc R U .
C6B C 0.0406(5) 0.3123(3) 0.3980(3) 0.0402(17) Uani 1 1 d . . .
C7B C -0.0096(5) 0.2298(3) 0.3813(4) 0.058(2) Uani 1 1 d . . .
H7B H -0.0291 0.1996 0.3611 0.069 Uiso 1 1 calc R U .
C8B C 0.0004(6) 0.2359(3) 0.4390(4) 0.060(2) Uani 1 1 d . . .
H8B H -0.0104 0.2106 0.4679 0.072 Uiso 1 1 calc R U .
C9B C 0.3143(7) 0.2586(3) 0.5292(4) 0.069(2) Uani 1 1 d . . .
H9B H 0.3884 0.2585 0.5226 0.083 Uiso 1 1 calc R U .
C10B C 0.2627(9) 0.2229(4) 0.5637(4) 0.079(3) Uani 1 1 d . . .
H10B H 0.2926 0.1946 0.5838 0.094 Uiso 1 1 calc R U .
C11B C 0.1604(8) 0.2380(3) 0.5618(3) 0.070(2) Uani 1 1 d . . .
H11B H 0.1032 0.2219 0.5807 0.084 Uiso 1 1 calc R U .
C1M C 0.5072(5) 0.3528(3) 0.3850(3) 0.062(2) Uani 1 1 d . . .
H1MA H 0.5313 0.3487 0.4260 0.075 Uiso 1 1 calc R U .
H1MB H 0.5706 0.3544 0.3603 0.075 Uiso 1 1 calc R U .
C2M C 0.2406(6) 0.4839(3) 0.4098(3) 0.0509(19) Uani 1 1 d . . .
H2MA H 0.2591 0.5172 0.4273 0.061 Uiso 1 1 calc R U .
H2MB H 0.2024 0.4638 0.4392 0.061 Uiso 1 1 calc R U .
C1N C 0.0100(5) 0.2875(3) 0.2953(3) 0.0478(18) Uani 1 1 d . . .
H1NA H -0.0089 0.2563 0.2733 0.057 Uiso 1 1 calc R U .
H1NB H -0.0453 0.3133 0.2872 0.057 Uiso 1 1 calc R U .
C2N C 0.0596(6) 0.3048(3) 0.5061(3) 0.055(2) Uani 1 1 d . . .
H2NA H 0.0008 0.2987 0.5332 0.066 Uiso 1 1 calc R U .
H2NB H 0.0722 0.3418 0.5043 0.066 Uiso 1 1 calc R U .
B1C B 0.7186(6) 0.3236(3) 0.5880(3) 0.042(2) Uani 1 1 d . . .
C11C C 0.6367(5) 0.3236(2) 0.6431(3) 0.0430(17) Uani 1 1 d . . .
C12C C 0.5336(6) 0.3039(3) 0.6379(3) 0.062(2) Uani 1 1 d . . .
H12C H 0.5149 0.2853 0.6037 0.075 Uiso 1 1 calc R U .
C13C C 0.4591(7) 0.3100(4) 0.6795(4) 0.077(3) Uani 1 1 d . . .
H13C H 0.3906 0.2958 0.6734 0.092 Uiso 1 1 calc R U .
C14C C 0.4806(8) 0.3358(3) 0.7290(5) 0.080(3) Uani 1 1 d . . .
H14C H 0.4274 0.3411 0.7571 0.096 Uiso 1 1 calc R U .
C15C C 0.5803(9) 0.3542(3) 0.7379(4) 0.082(3) Uani 1 1 d . . .
H15C H 0.5972 0.3717 0.7730 0.098 Uiso 1 1 calc R U .
C16C C 0.6592(6) 0.3476(3) 0.6957(3) 0.058(2) Uani 1 1 d . . .
H16C H 0.7288 0.3598 0.7035 0.069 Uiso 1 1 calc R U .
C21C C 0.8403(5) 0.3299(3) 0.6135(3) 0.0465(18) Uani 1 1 d . . .
C22C C 0.8853(6) 0.2937(3) 0.6522(3) 0.074(2) Uani 1 1 d . . .
H22C H 0.8443 0.2649 0.6622 0.088 Uiso 1 1 calc R U .
C23C C 0.9871(7) 0.2985(4) 0.6765(4) 0.085(3) Uani 1 1 d . . .
H23C H 1.0134 0.2736 0.7030 0.102 Uiso 1 1 calc R U .
C24C C 1.0485(7) 0.3389(4) 0.6621(4) 0.081(3) Uani 1 1 d . . .
H24C H 1.1188 0.3415 0.6774 0.097 Uiso 1 1 calc R U .
C25C C 1.0099(6) 0.3750(3) 0.6265(4) 0.065(2) Uani 1 1 d . . .
H25C H 1.0518 0.4039 0.6177 0.078 Uiso 1 1 calc R U .
C26C C 0.9072(5) 0.3702(3) 0.6019(3) 0.0502(19) Uani 1 1 d . . .
H26C H 0.8825 0.3960 0.5761 0.060 Uiso 1 1 calc R U .
C31C C 0.7031(5) 0.2723(3) 0.5483(3) 0.0486(18) Uani 1 1 d . . .
C32C C 0.7658(6) 0.2295(3) 0.5480(4) 0.082(3) Uani 1 1 d . . .
H32C H 0.8271 0.2293 0.5727 0.098 Uiso 1 1 calc R U .
C33C C 0.7464(8) 0.1869(4) 0.5146(6) 0.110(4) Uani 1 1 d . . .
H33C H 0.7929 0.1585 0.5174 0.132 Uiso 1 1 calc R U .
C34C C 0.6606(8) 0.1853(4) 0.4775(5) 0.092(3) Uani 1 1 d . . .
H34C H 0.6460 0.1559 0.4547 0.110 Uiso 1 1 calc R U .
C35C C 0.5958(7) 0.2271(3) 0.4740(4) 0.079(3) Uani 1 1 d . . .
H35C H 0.5365 0.2273 0.4479 0.094 Uiso 1 1 calc R U .
C36C C 0.6174(6) 0.2681(3) 0.5083(4) 0.067(2) Uani 1 1 d . . .
H36C H 0.5708 0.2964 0.5049 0.080 Uiso 1 1 calc R U .
C41C C 0.6863(5) 0.3717(2) 0.5455(3) 0.0431(17) Uani 1 1 d . . .
C42C C 0.7458(6) 0.3820(3) 0.4961(3) 0.0537(19) Uani 1 1 d . . .
H42C H 0.8055 0.3615 0.4879 0.064 Uiso 1 1 calc R U .
C43C C 0.7191(7) 0.4219(3) 0.4587(3) 0.060(2) Uani 1 1 d . . .
H43C H 0.7628 0.4284 0.4263 0.072 Uiso 1 1 calc R U .
C44C C 0.6314(7) 0.4526(3) 0.4669(4) 0.060(2) Uani 1 1 d . . .
H44C H 0.6138 0.4795 0.4408 0.072 Uiso 1 1 calc R U .
C45C C 0.5726(6) 0.4424(3) 0.5134(4) 0.062(2) Uani 1 1 d . . .
H45C H 0.5113 0.4623 0.5199 0.074 Uiso 1 1 calc R U .
C46C C 0.5983(5) 0.4029(3) 0.5535(3) 0.0502(18) Uani 1 1 d . . .
H46C H 0.5549 0.3976 0.5863 0.060 Uiso 1 1 calc R U .
B1D B 0.7427(6) 0.3907(3) 0.2111(3) 0.042(2) Uani 1 1 d . . .
C11D C 0.8626(5) 0.3937(3) 0.1819(3) 0.0467(18) Uani 1 1 d . . .
C12D C 0.9080(6) 0.4405(3) 0.1655(3) 0.062(2) Uani 1 1 d . . .
H12D H 0.8727 0.4712 0.1750 0.075 Uiso 1 1 calc R U .
C13D C 1.0020(7) 0.4429(4) 0.1363(4) 0.082(3) Uani 1 1 d . . .
H13D H 1.0296 0.4750 0.1255 0.099 Uiso 1 1 calc R U .
C14D C 1.0567(7) 0.3996(5) 0.1224(4) 0.084(3) Uani 1 1 d . . .
H14D H 1.1222 0.4017 0.1028 0.101 Uiso 1 1 calc R U .
C15D C 1.0157(7) 0.3540(4) 0.1371(4) 0.078(3) Uani 1 1 d . . .
H15D H 1.0514 0.3238 0.1264 0.093 Uiso 1 1 calc R U .
C16D C 0.9219(5) 0.3510(3) 0.1677(3) 0.0545(19) Uani 1 1 d . . .
H16D H 0.8972 0.3185 0.1793 0.065 Uiso 1 1 calc R U .
C21D C 0.7371(5) 0.3413(3) 0.2544(3) 0.0426(17) Uani 1 1 d . . .
C22D C 0.7244(5) 0.2921(3) 0.2324(3) 0.0498(19) Uani 1 1 d . . .
H22D H 0.7135 0.2879 0.1916 0.060 Uiso 1 1 calc R U .
C23D C 0.7270(5) 0.2489(3) 0.2676(3) 0.055(2) Uani 1 1 d . . .
H23D H 0.7166 0.2164 0.2504 0.066 Uiso 1 1 calc R U .
C24D C 0.7442(5) 0.2526(3) 0.3264(3) 0.054(2) Uani 1 1 d . . .
H24D H 0.7481 0.2231 0.3502 0.065 Uiso 1 1 calc R U .
C25D C 0.7557(5) 0.2999(3) 0.3499(3) 0.053(2) Uani 1 1 d . . .
H25D H 0.7660 0.3034 0.3909 0.063 Uiso 1 1 calc R U .
C26D C 0.7526(5) 0.3428(3) 0.3152(3) 0.0432(17) Uani 1 1 d . . .
H26D H 0.7614 0.3750 0.3335 0.052 Uiso 1 1 calc R U .
C31D C 0.7193(6) 0.4446(3) 0.2448(3) 0.0520(19) Uani 1 1 d . . .
C32D C 0.7857(6) 0.4632(3) 0.2890(3) 0.060(2) Uani 1 1 d . . .
H32D H 0.8469 0.4439 0.2989 0.072 Uiso 1 1 calc R U .
C33D C 0.7695(9) 0.5070(4) 0.3191(4) 0.085(3) Uani 1 1 d . . .
H33D H 0.8163 0.5165 0.3502 0.102 Uiso 1 1 calc R U .
C34D C 0.6854(11) 0.5370(4) 0.3040(5) 0.099(4) Uani 1 1 d . . .
H34D H 0.6740 0.5680 0.3241 0.119 Uiso 1 1 calc R U .
C35D C 0.6168(8) 0.5224(3) 0.2596(4) 0.081(3) Uani 1 1 d . . .
H35D H 0.5585 0.5433 0.2486 0.097 Uiso 1 1 calc R U .
C36D C 0.6349(7) 0.4759(3) 0.2308(3) 0.064(2) Uani 1 1 d . . .
H36D H 0.5869 0.4657 0.2006 0.077 Uiso 1 1 calc R U .
C41D C 0.6567(5) 0.3856(3) 0.1565(3) 0.0460(17) Uani 1 1 d . . .
C42D C 0.5562(6) 0.3657(3) 0.1639(3) 0.063(2) Uani 1 1 d . . .
H42D H 0.5387 0.3522 0.2009 0.075 Uiso 1 1 calc R U .
C43D C 0.4790(6) 0.3646(3) 0.1188(4) 0.079(3) Uani 1 1 d . . .
H43D H 0.4101 0.3518 0.1257 0.095 Uiso 1 1 calc R U .
C44D C 0.5046(7) 0.3823(4) 0.0647(4) 0.083(3) Uani 1 1 d . . .
H44D H 0.4543 0.3811 0.0334 0.100 Uiso 1 1 calc R U .
C45D C 0.6032(7) 0.4017(4) 0.0564(4) 0.082(3) Uani 1 1 d . . .
H45D H 0.6211 0.4146 0.0192 0.098 Uiso 1 1 calc R U .
C46D C 0.6763(6) 0.4027(3) 0.1008(3) 0.061(2) Uani 1 1 d . . .
H46D H 0.7446 0.4159 0.0930 0.073 Uiso 1 1 calc R U .
C1F C 0.6980(15) 0.0957(6) 0.3292(7) 0.137(5) Uani 0.75 1 d D U P
H1FA H 0.6923 0.0636 0.3079 0.206 Uiso 0.75 1 calc R U P
H1FB H 0.7075 0.1236 0.3016 0.206 Uiso 0.75 1 calc R U P
H1FC H 0.6333 0.1013 0.3512 0.206 Uiso 0.75 1 calc R U P
C2F C 0.7891(14) 0.0936(5) 0.3696(7) 0.112(5) Uani 0.75 1 d D U P
C3F C 0.7861(15) 0.0538(5) 0.4127(7) 0.147(6) Uani 0.75 1 d D U P
H3FA H 0.7541 0.0668 0.4483 0.221 Uiso 0.75 1 calc R U P
H3FB H 0.8584 0.0422 0.4216 0.221 Uiso 0.75 1 calc R U P
H3FC H 0.7439 0.0254 0.3975 0.221 Uiso 0.75 1 calc R U P
O1F O 0.8608(10) 0.1240(4) 0.3669(6) 0.160(5) Uani 0.75 1 d D U P
C1G C 0.287(3) 0.4920(14) 0.0698(10) 0.097(12) Uiso 0.25 1 d D . P
H1GA H 0.3356 0.4945 0.0373 0.060 Uiso 0.25 1 calc R U P
H1GB H 0.2324 0.5185 0.0659 0.060 Uiso 0.25 1 calc R U P
H1GC H 0.2526 0.4586 0.0692 0.060 Uiso 0.25 1 calc R U P
C2G C 0.3455(17) 0.4987(8) 0.1254(10) 0.097(12) Uiso 0.25 1 d D . P
C3G C 0.442(2) 0.5235(13) 0.1038(14) 0.092(12) Uiso 0.25 1 d D . P
H3GA H 0.4342 0.5604 0.1059 0.060 Uiso 0.25 1 calc R U P
H3GB H 0.4536 0.5133 0.0633 0.060 Uiso 0.25 1 calc R U P
H3GC H 0.5034 0.5130 0.1280 0.060 Uiso 0.25 1 calc R U P
O1G O 0.3236(19) 0.4825(10) 0.1720(10) 0.110(9) Uiso 0.25 1 d D . P
C2H C 0.3890(18) 0.0969(9) 0.4389(11) 0.111(14) Uiso 0.25 1 d D . P
C3H C 0.304(2) 0.1353(11) 0.4346(13) 0.073 Uiso 0.25 1 d D U P
H3HA H 0.2679 0.1375 0.4719 0.080 Uiso 0.25 1 calc R U P
H3HB H 0.2533 0.1254 0.4038 0.080 Uiso 0.25 1 calc R U P
H3HC H 0.3349 0.1684 0.4252 0.080 Uiso 0.25 1 calc R U P
C1H C 0.423(3) 0.0894(14) 0.3780(11) 0.099(12) Uiso 0.25 1 d D . P
H1HA H 0.4768 0.1146 0.3685 0.080 Uiso 0.25 1 calc R U P
H1HB H 0.3616 0.0934 0.3515 0.080 Uiso 0.25 1 calc R U P
H1HC H 0.4523 0.0552 0.3738 0.080 Uiso 0.25 1 calc R U P
O1H O 0.420(3) 0.0750(13) 0.4809(12) 0.210(18) Uiso 0.25 1 d D . P

loop_
_atom_site_aniso_label
_atom_site_aniso_U_11
_atom_site_aniso_U_22
_atom_site_aniso_U_33
_atom_site_aniso_U_23
_atom_site_aniso_U_13
_atom_site_aniso_U_12
Rh1 0.0368(3) 0.0396(3) 0.0447(3) -0.0050(3) 0.0017(2) -0.0055(3)
O1E 0.095(5) 0.065(4) 0.094(4) -0.020(4) 0.040(4) -0.005(3)
C1E 0.046(5) 0.047(5) 0.062(5) -0.007(4) 0.016(4) -0.008(4)
Rh2 0.0416(3) 0.0551(4) 0.0393(3) -0.0029(3) 0.0030(2) -0.0098(3)
O2E 0.163(7) 0.101(5) 0.064(4) -0.037(4) 0.033(4) -0.048(5)
C2E 0.081(6) 0.071(6) 0.044(5) -0.004(5) 0.018(4) -0.023(5)
N1A 0.039(4) 0.058(4) 0.053(4) -0.008(4) 0.002(3) 0.000(3)
N2A 0.039(4) 0.086(5) 0.053(4) 0.000(4) 0.009(3) 0.019(4)
N3A 0.033(3) 0.076(5) 0.048(4) 0.009(4) 0.000(3) -0.005(3)
N4A 0.048(4) 0.056(4) 0.045(4) -0.003(3) -0.001(3) -0.021(3)
N5A 0.052(4) 0.036(3) 0.052(4) -0.002(3) 0.004(3) -0.004(3)
N6A 0.063(4) 0.037(4) 0.059(4) -0.004(4) 0.002(3) -0.001(3)
C3A 0.057(6) 0.112(8) 0.069(6) -0.011(6) 0.003(5) 0.031(6)
C4A 0.083(7) 0.088(7) 0.084(7) -0.035(6) -0.012(6) 0.029(6)
C5A 0.055(5) 0.064(6) 0.063(5) -0.008(5) 0.000(4) 0.012(4)
C6A 0.030(4) 0.072(6) 0.037(4) -0.013(4) 0.003(3) -0.018(4)
C7A 0.043(5) 0.091(7) 0.050(5) 0.010(5) 0.005(4) -0.025(5)
C8A 0.056(5) 0.077(6) 0.050(5) 0.007(5) 0.013(4) -0.021(5)
C9A 0.101(7) 0.036(5) 0.082(7) 0.018(6) 0.022(6) 0.005(5)
C10A 0.096(7) 0.066(7) 0.076(7) 0.024(6) 0.008(6) 0.019(5)
C11A 0.068(5) 0.076(7) 0.059(5) 0.019(5) -0.010(4) 0.007(5)
N1B 0.039(3) 0.046(4) 0.041(3) -0.008(3) -0.001(3) -0.008(3)
N2B 0.051(4) 0.044(4) 0.044(3) -0.011(3) -0.010(3) 0.001(3)
N3B 0.040(3) 0.046(4) 0.056(4) -0.002(4) -0.010(3) 0.000(3)
N4B 0.044(3) 0.044(4) 0.054(4) -0.003(4) 0.001(3) -0.011(3)
N5B 0.054(4) 0.053(4) 0.039(3) 0.006(3) 0.003(3) -0.008(3)
N6B 0.053(4) 0.048(4) 0.049(4) 0.009(3) -0.005(3) -0.001(3)
C3B 0.070(6) 0.068(6) 0.054(5) -0.030(5) 0.000(4) 0.009(5)
C4B 0.070(6) 0.069(6) 0.064(5) -0.009(5) 0.016(4) -0.001(5)
C5B 0.051(5) 0.060(5) 0.049(4) -0.004(4) 0.001(4) -0.003(4)
C6B 0.028(4) 0.043(4) 0.049(4) -0.006(4) -0.003(3) 0.002(3)
C7B 0.058(5) 0.038(5) 0.076(6) -0.001(5) -0.018(4) -0.014(4)
C8B 0.061(5) 0.043(5) 0.076(6) 0.010(5) -0.007(4) -0.015(4)
C9B 0.065(6) 0.078(6) 0.064(5) 0.010(5) -0.009(4) 0.008(5)
C10B 0.104(8) 0.071(7) 0.060(6) 0.011(5) -0.020(5) 0.005(6)
C11B 0.097(7) 0.070(6) 0.044(5) 0.016(5) 0.006(5) -0.020(5)
C1M 0.029(4) 0.096(7) 0.062(5) 0.009(5) 0.003(4) -0.005(5)
C2M 0.059(5) 0.038(4) 0.056(5) -0.009(4) 0.011(4) -0.013(4)
C1N 0.041(4) 0.045(4) 0.057(5) -0.013(4) -0.011(3) -0.015(3)
C2N 0.056(5) 0.058(5) 0.052(5) -0.009(4) 0.021(4) -0.011(4)
B1C 0.050(5) 0.037(5) 0.038(4) 0.014(4) 0.001(4) 0.005(4)
C11C 0.043(4) 0.035(4) 0.051(4) 0.011(4) -0.001(3) 0.007(3)
C12C 0.053(5) 0.076(6) 0.059(5) 0.020(5) 0.014(4) 0.007(4)
C13C 0.059(6) 0.095(8) 0.078(6) 0.025(6) 0.016(5) 0.004(5)
C14C 0.086(7) 0.064(6) 0.092(8) 0.029(6) 0.042(6) 0.019(5)
C15C 0.125(9) 0.055(6) 0.066(6) -0.007(5) 0.021(6) 0.010(6)
C16C 0.072(5) 0.038(5) 0.065(5) 0.003(4) 0.017(4) 0.002(4)
C21C 0.045(4) 0.051(5) 0.044(4) 0.009(4) 0.006(3) 0.007(4)
C22C 0.054(5) 0.094(7) 0.073(6) 0.040(6) 0.003(4) 0.008(5)
C23C 0.052(6) 0.128(9) 0.074(6) 0.035(6) -0.013(5) 0.014(6)
C24C 0.056(6) 0.121(9) 0.064(6) 0.005(6) -0.018(5) 0.000(6)
C25C 0.052(5) 0.081(6) 0.063(5) -0.013(5) 0.002(4) -0.006(5)
C26C 0.049(5) 0.057(5) 0.044(4) -0.005(4) 0.002(3) 0.003(4)
C31C 0.046(4) 0.046(5) 0.054(5) 0.010(4) 0.013(4) 0.004(4)
C32C 0.058(5) 0.053(5) 0.134(8) -0.010(6) -0.004(5) 0.010(4)
C33C 0.061(6) 0.060(7) 0.209(13) -0.040(8) 0.002(7) 0.012(5)
C34C 0.086(7) 0.060(6) 0.131(9) -0.042(6) 0.027(7) -0.004(6)
C35C 0.101(7) 0.062(6) 0.072(6) -0.010(6) -0.007(5) -0.009(6)
C36C 0.073(6) 0.052(5) 0.075(6) -0.007(5) -0.004(5) 0.003(4)
C41C 0.043(4) 0.040(4) 0.046(4) -0.001(4) -0.007(3) -0.003(3)
C42C 0.060(5) 0.051(5) 0.049(4) 0.013(4) -0.003(4) -0.006(4)
C43C 0.087(6) 0.062(6) 0.031(4) 0.003(4) -0.008(4) -0.028(5)
C44C 0.077(6) 0.047(5) 0.055(5) 0.009(4) -0.023(5) -0.014(5)
C45C 0.062(5) 0.039(5) 0.084(6) 0.008(5) -0.022(5) 0.004(4)
C46C 0.052(5) 0.043(4) 0.055(5) 0.010(4) -0.003(4) -0.004(4)
B1D 0.053(5) 0.031(5) 0.042(5) -0.005(4) -0.002(4) -0.002(4)
C11D 0.048(4) 0.064(5) 0.027(4) 0.001(4) -0.005(3) -0.008(4)
C12D 0.057(5) 0.070(6) 0.060(5) -0.005(5) 0.008(4) -0.010(4)
C13D 0.075(7) 0.098(8) 0.074(6) 0.008(6) 0.015(5) -0.035(6)
C14D 0.048(6) 0.127(9) 0.079(6) 0.001(7) 0.014(5) -0.011(6)
C15D 0.053(5) 0.105(8) 0.076(6) 0.004(6) 0.011(4) 0.011(5)
C16D 0.045(4) 0.070(6) 0.049(4) 0.007(4) 0.006(3) 0.004(4)
C21D 0.034(4) 0.053(5) 0.040(4) -0.005(4) 0.001(3) -0.003(3)
C22D 0.049(4) 0.059(5) 0.041(4) -0.003(4) 0.003(3) -0.005(4)
C23D 0.048(5) 0.053(5) 0.064(5) -0.002(5) 0.001(4) -0.007(4)
C24D 0.046(4) 0.061(6) 0.054(5) 0.012(5) -0.001(4) 0.003(4)
C25D 0.043(4) 0.076(6) 0.039(4) 0.003(5) 0.001(3) 0.003(4)
C26D 0.040(4) 0.046(5) 0.044(4) -0.003(4) -0.001(3) 0.004(3)
C31D 0.061(5) 0.050(5) 0.045(4) 0.001(4) 0.007(4) -0.004(4)
C32D 0.066(5) 0.059(5) 0.055(5) -0.018(5) 0.002(4) -0.010(4)
C33D 0.115(8) 0.071(7) 0.068(6) -0.017(6) 0.010(6) -0.024(6)
C34D 0.180(12) 0.052(6) 0.069(7) -0.017(6) 0.058(8) -0.031(7)
C35D 0.113(8) 0.045(6) 0.084(7) 0.006(6) 0.033(6) 0.008(5)
C36D 0.083(6) 0.057(5) 0.053(5) 0.012(5) 0.023(4) 0.015(5)
C41D 0.043(4) 0.045(4) 0.050(4) -0.003(4) -0.006(3) 0.003(3)
C42D 0.055(5) 0.077(6) 0.056(5) 0.012(5) -0.012(4) -0.004(4)
C43D 0.049(5) 0.101(8) 0.086(7) 0.008(6) -0.015(5) -0.019(5)
C44D 0.077(7) 0.109(8) 0.063(6) 0.024(6) -0.028(5) -0.004(6)
C45D 0.076(6) 0.103(7) 0.065(6) 0.027(6) -0.011(5) -0.011(6)
C46D 0.064(5) 0.069(6) 0.049(5) 0.011(5) -0.009(4) -0.008(4)
C1F 0.190(14) 0.087(10) 0.137(13) -0.022(10) 0.066(9) -0.009(11)
C2F 0.167(12) 0.044(7) 0.130(11) -0.044(8) 0.085(8) -0.021(8)
C3F 0.231(17) 0.072(9) 0.141(13) -0.023(8) 0.040(11) -0.030(10)
O1F 0.195(11) 0.076(7) 0.211(12) -0.043(7) 0.089(9) -0.051(7)

loop_
_atom_type_symbol
_atom_type_description
_atom_type_scat_dispersion_real
_atom_type_scat_dispersion_imag
_atom_type_scat_source
C C 0.0033 0.0016 'International Tables Vol C Tables 4.2.6.8 and 6.1.1.4'
H H 0.0000 0.0000 'International Tables Vol C Tables 4.2.6.8 and 6.1.1.4'
B B 0.0013 0.0007 'International Tables Vol C Tables 4.2.6.8 and 6.1.1.4'
N N 0.0061 0.0033 'International Tables Vol C Tables 4.2.6.8 and 6.1.1.4'
O O 0.0106 0.0060 'International Tables Vol C Tables 4.2.6.8 and 6.1.1.4'
Rh Rh -1.1178 0.9187 'International Tables Vol C Tables 4.2.6.8 and 6.1.1.4'

loop_
_geom_angle_atom_site_label_1
_geom_angle_atom_site_label_2
_geom_angle_atom_site_label_3
_geom_angle
C1E Rh1 C6B 94.4(3)
C1E Rh1 N1B 176.4(3)
C6B Rh1 N1B 87.7(2)
C1E Rh1 N5A 92.2(3)
C6B Rh1 N5A 170.5(3)
N1B Rh1 N5A 85.4(2)
O1E C1E Rh1 175.9(6)
C2E Rh2 C6A 91.6(3)
C2E Rh2 N1A 170.6(3)
C6A Rh2 N1A 87.3(3)
C2E Rh2 N6B 93.2(3)
C6A Rh2 N6B 171.6(3)
N1A Rh2 N6B 86.8(2)
O2E C2E Rh2 176.8(9)
C5A N1A N2A 105.3(6)
C5A N1A Rh2 133.2(5)
N2A N1A Rh2 121.5(5)
C3A N2A N1A 111.6(7)
C3A N2A C1M 130.4(7)
N1A N2A C1M 117.8(6)
C6A N3A C7A 110.7(7)
C6A N3A C1M 123.4(6)
C7A N3A C1M 125.6(6)
C6A N4A C8A 110.3(6)
C6A N4A C2M 125.3(6)
C8A N4A C2M 123.9(7)
C11A N5A N6A 104.7(6)
C11A N5A Rh1 126.2(5)
N6A N5A Rh1 128.8(5)
C9A N6A N5A 110.0(6)
C9A N6A C2M 128.8(7)
N5A N6A C2M 119.8(6)
N2A C3A C4A 107.5(8)
N2A C3A H3A 126.2
C4A C3A H3A 126.2
C3A C4A C5A 106.1(9)
C3A C4A H4A 127.0
C5A C4A H4A 127.0
N1A C5A C4A 109.5(8)
N1A C5A H5A 125.3
C4A C5A H5A 125.3
N3A C6A N4A 104.4(6)
N3A C6A Rh2 119.6(6)
N4A C6A Rh2 136.0(5)
C8A C7A N3A 106.5(7)
C8A C7A H7A 126.7
N3A C7A H7A 126.7
C7A C8A N4A 108.0(8)
C7A C8A H8A 126.0
N4A C8A H8A 126.0
C10A C9A N6A 108.3(8)
C10A C9A H9A 125.8
N6A C9A H9A 125.8
C9A C10A C11A 105.8(8)
C9A C10A H10A 127.1
C11A C10A H10A 127.1
N5A C11A C10A 111.3(8)
N5A C11A H11A 124.4
C10A C11A H11A 124.4
C5B N1B N2B 104.2(5)
C5B N1B Rh1 133.0(5)
N2B N1B Rh1 122.1(4)
C3B N2B N1B 111.1(6)
C3B N2B C1N 130.6(6)
N1B N2B C1N 118.1(5)
C6B N3B C7B 112.9(6)
C6B N3B C1N 122.5(6)
C7B N3B C1N 124.6(6)
C6B N4B C8B 111.6(6)
C6B N4B C2N 125.7(6)
C8B N4B C2N 122.0(6)
N6B N5B C11B 110.8(6)
N6B N5B C2N 120.4(6)
C11B N5B C2N 127.9(7)
C9B N6B N5B 105.3(6)
C9B N6B Rh2 124.2(6)
N5B N6B Rh2 130.1(5)
N2B C3B C4B 107.9(7)
N2B C3B H3B 126.1
C4B C3B H3B 126.1
C3B C4B C5B 104.5(7)
C3B C4B H4B 127.7
C5B C4B H4B 127.7
N1B C5B C4B 112.2(7)
N1B C5B H5B 123.9
C4B C5B H5B 123.9
N4B C6B N3B 102.5(6)
N4B C6B Rh1 136.5(5)
N3B C6B Rh1 121.0(5)
C8B C7B N3B 105.9(7)
C8B C7B H7B 127.0
N3B C7B H7B 127.0
C7B C8B N4B 107.1(7)
C7B C8B H8B 126.5
N4B C8B H8B 126.5
N6B C9B C10B 112.2(8)
N6B C9B H9B 123.9
C10B C9B H9B 123.9
C11B C10B C9B 103.8(8)
C11B C10B H10B 128.1
C9B C10B H10B 128.1
N5B C11B C10B 107.9(8)
N5B C11B H11B 126.0
C10B C11B H11B 126.0
N3A C1M N2A 111.0(6)
N3A C1M H1MA 109.4
N2A C1M H1MA 109.4
N3A C1M H1MB 109.4
N2A C1M H1MB 109.4
H1MA C1M H1MB 108.0
N4A C2M N6A 110.0(6)
N4A C2M H2MA 109.7
N6A C2M H2MA 109.7
N4A C2M H2MB 109.7
N6A C2M H2MB 109.7
H2MA C2M H2MB 108.2
N2B C1N N3B 109.8(5)
N2B C1N H1NA 109.7
N3B C1N H1NA 109.7
N2B C1N H1NB 109.7
N3B C1N H1NB 109.7
H1NA C1N H1NB 108.2
N4B C2N N5B 111.5(5)
N4B C2N H2NA 109.3
N5B C2N H2NA 109.3
N4B C2N H2NB 109.3
N5B C2N H2NB 109.3
H2NA C2N H2NB 108.0
C31C B1C C21C 112.4(6)
C31C B1C C41C 106.3(5)
C21C B1C C41C 110.7(6)
C31C B1C C11C 110.9(6)
C21C B1C C11C 108.9(5)
C41C B1C C11C 107.6(5)
C16C C11C C12C 114.6(7)
C16C C11C B1C 123.1(6)
C12C C11C B1C 121.9(6)
C13C C12C C11C 123.2(8)
C13C C12C H12C 118.4
C11C C12C H12C 118.4
C14C C13C C12C 121.3(9)
C14C C13C H13C 119.3
C12C C13C H13C 119.3
C13C C14C C15C 118.4(8)
C13C C14C H14C 120.8
C15C C14C H14C 120.8
C14C C15C C16C 121.1(9)
C14C C15C H15C 119.4
C16C C15C H15C 119.4
C11C C16C C15C 121.1(8)
C11C C16C H16C 119.4
C15C C16C H16C 119.4
C26C C21C C22C 113.4(7)
C26C C21C B1C 125.3(6)
C22C C21C B1C 121.2(6)
C23C C22C C21C 123.1(8)
C23C C22C H22C 118.4
C21C C22C H22C 118.4
C24C C23C C22C 119.8(8)
C24C C23C H23C 120.1
C22C C23C H23C 120.1
C25C C24C C23C 120.1(8)
C25C C24C H24C 120.0
C23C C24C H24C 120.0
C24C C25C C26C 120.1(8)
C24C C25C H25C 120.0
C26C C25C H25C 120.0
C21C C26C C25C 123.5(7)
C21C C26C H26C 118.3
C25C C26C H26C 118.3
C32C C31C C36C 111.5(7)
C32C C31C B1C 128.0(7)
C36C C31C B1C 120.5(6)
C31C C32C C33C 125.0(9)
C31C C32C H32C 117.5
C33C C32C H32C 117.5
C34C C33C C32C 120.1(9)
C34C C33C H33C 120.0
C32C C33C H33C 120.0
C33C C34C C35C 118.5(9)
C33C C34C H34C 120.7
C35C C34C H34C 120.7
C36C C35C C34C 119.4(9)
C36C C35C H35C 120.3
C34C C35C H35C 120.3
C35C C36C C31C 125.4(8)
C35C C36C H36C 117.3
C31C C36C H36C 117.3
C46C C41C C42C 115.7(6)
C46C C41C B1C 124.3(6)
C42C C41C B1C 120.0(6)
C43C C42C C41C 121.2(7)
C43C C42C H42C 119.4
C41C C42C H42C 119.4
C44C C43C C42C 122.6(7)
C44C C43C H43C 118.7
C42C C43C H43C 118.7
C45C C44C C43C 116.6(8)
C45C C44C H44C 121.7
C43C C44C H44C 121.7
C44C C45C C46C 122.7(8)
C44C C45C H45C 118.7
C46C C45C H45C 118.7
C41C C46C C45C 121.1(7)
C41C C46C H46C 119.4
C45C C46C H46C 119.4
C21D B1D C31D 112.9(6)
C21D B1D C41D 111.1(5)
C31D B1D C41D 107.8(6)
C21D B1D C11D 109.3(5)
C31D B1D C11D 108.6(5)
C41D B1D C11D 106.8(5)
C16D C11D C12D 114.8(7)
C16D C11D B1D 123.4(6)
C12D C11D B1D 121.7(7)
C13D C12D C11D 121.9(8)
C13D C12D H12D 119.0
C11D C12D H12D 119.0
C14D C13D C12D 121.2(9)
C14D C13D H13D 119.4
C12D C13D H13D 119.4
C15D C14D C13D 118.8(8)
C15D C14D H14D 120.6
C13D C14D H14D 120.6
C14D C15D C16D 120.7(9)
C14D C15D H15D 119.6
C16D C15D H15D 119.6
C15D C16D C11D 122.5(8)
C15D C16D H16D 118.7
C11D C16D H16D 118.7
C22D C21D C26D 113.3(6)
C22D C21D B1D 121.5(6)
C26D C21D B1D 124.9(6)
C23D C22D C21D 123.1(6)
C23D C22D H22D 118.4
C21D C22D H22D 118.4
C24D C23D C22D 121.0(7)
C24D C23D H23D 119.5
C22D C23D H23D 119.5
C23D C24D C25D 118.0(7)
C23D C24D H24D 121.0
C25D C24D H24D 121.0
C24D C25D C26D 121.1(7)
C24D C25D H25D 119.4
C26D C25D H25D 119.4
C25D C26D C21D 123.4(7)
C25D C26D H26D 118.3
C21D C26D H26D 118.3
C36D C31D C32D 114.2(7)
C36D C31D B1D 123.4(7)
C32D C31D B1D 122.3(7)
C33D C32D C31D 125.0(8)
C33D C32D H32D 117.5
C31D C32D H32D 117.5
C32D C33D C34D 119.1(9)
C32D C33D H33D 120.5
C34D C33D H33D 120.5
C33D C34D C35D 120.1(10)
C33D C34D H34D 120.0
C35D C34D H34D 120.0
C34D C35D C36D 118.8(10)
C34D C35D H35D 120.6
C36D C35D H35D 120.6
C31D C36D C35D 122.7(8)
C31D C36D H36D 118.6
C35D C36D H36D 118.6
C46D C41D C42D 114.8(6)
C46D C41D B1D 123.3(6)
C42D C41D B1D 121.9(6)
C41D C42D C43D 122.6(7)
C41D C42D H42D 118.7
C43D C42D H42D 118.7
C44D C43D C42D 119.2(8)
C44D C43D H43D 120.4
C42D C43D H43D 120.4
C45D C44D C43D 119.2(8)
C45D C44D H44D 120.4
C43D C44D H44D 120.4
C46D C45D C44D 120.7(8)
C46D C45D H45D 119.7
C44D C45D H45D 119.7
C45D C46D C41D 123.6(7)
C45D C46D H46D 118.2
C41D C46D H46D 118.2
C2F C1F H1FA 109.5
C2F C1F H1FB 109.5
H1FA C1F H1FB 109.5
C2F C1F H1FC 109.5
H1FA C1F H1FC 109.5
H1FB C1F H1FC 109.5
O1F C2F C3F 123.0(19)
O1F C2F C1F 121.6(17)
C3F C2F C1F 115.5(15)
C2F C3F H3FA 109.5
C2F C3F H3FB 109.5
H3FA C3F H3FB 109.5
C2F C3F H3FC 109.5
H3FA C3F H3FC 109.5
H3FB C3F H3FC 109.5
C2G C1G H1GA 109.5
C2G C1G H1GB 109.5
H1GA C1G H1GB 109.5
C2G C1G H1GC 109.5
H1GA C1G H1GC 109.5
H1GB C1G H1GC 109.5
O1G C2G C1G 127.8(18)
O1G C2G C3G 131.9(18)
C1G C2G C3G 100(2)
C2G C3G H3GA 109.5
C2G C3G H3GB 109.5
H3GA C3G H3GB 109.5
C2G C3G H3GC 109.5
H3GA C3G H3GC 109.5
H3GB C3G H3GC 109.5
O1H C2H C3H 128.3(14)
O1H C2H C1H 127.1(13)
C3H C2H C1H 104.5(19)
C2H C3H H3HA 109.5
C2H C3H H3HB 109.5
H3HA C3H H3HB 109.5
C2H C3H H3HC 109.5
H3HA C3H H3HC 109.5
H3HB C3H H3HC 109.5
C2H C1H H1HA 109.5
C2H C1H H1HB 109.5
H1HA C1H H1HB 109.5
C2H C1H H1HC 109.5
H1HA C1H H1HC 109.5
H1HB C1H H1HC 109.5

loop_
_geom_bond_atom_site_label_1
_geom_bond_atom_site_label_2
_geom_bond_distance
Rh1 C1E 1.786(8)
Rh1 C6B 1.974(7)
Rh1 N1B 2.077(5)
Rh1 N5A 2.097(6)
O1E C1E 1.152(8)
Rh2 C2E 1.810(9)
Rh2 C6A 1.993(7)
Rh2 N1A 2.100(6)
Rh2 N6B 2.102(6)
O2E C2E 1.133(8)
N1A C5A 1.319(9)
N1A N2A 1.354(7)
N2A C3A 1.310(10)
N2A C1M 1.439(9)
N3A C6A 1.348(8)
N3A C7A 1.399(9)
N3A C1M 1.424(9)
N4A C6A 1.366(9)
N4A C8A 1.379(8)
N4A C2M 1.433(8)
N5A C11A 1.330(8)
N5A N6A 1.364(7)
N6A C9A 1.342(9)
N6A C2M 1.435(9)
C3A C4A 1.343(12)
C3A H3A 0.9500
C4A C5A 1.392(10)
C4A H4A 0.9500
C5A H5A 0.9500
C7A C8A 1.318(10)
C7A H7A 0.9500
C8A H8A 0.9500
C9A C10A 1.339(11)
C9A H9A 0.9500
C10A C11A 1.370(11)
C10A H10A 0.9500
C11A H11A 0.9500
N1B C5B 1.320(8)
N1B N2B 1.362(7)
N2B C3B 1.342(8)
N2B C1N 1.445(8)
N3B C6B 1.367(8)
N3B C7B 1.385(9)
N3B C1N 1.446(8)
N4B C6B 1.363(8)
N4B C8B 1.398(9)
N4B C2N 1.442(8)
N5B N6B 1.345(7)
N5B C11B 1.346(9)
N5B C2N 1.443(8)
N6B C9B 1.296(9)
C3B C4B 1.355(10)
C3B H3B 0.9500
C4B C5B 1.388(10)
C4B H4B 0.9500
C5B H5B 0.9500
C7B C8B 1.337(10)
C7B H7B 0.9500
C8B H8B 0.9500
C9B C10B 1.400(11)
C9B H9B 0.9500
C10B C11B 1.351(11)
C10B H10B 0.9500
C11B H11B 0.9500
C1M H1MA 0.9900
C1M H1MB 0.9900
C2M H2MA 0.9900
C2M H2MB 0.9900
C1N H1NA 0.9900
C1N H1NB 0.9900
C2N H2NA 0.9900
C2N H2NB 0.9900
B1C C31C 1.639(11)
B1C C21C 1.642(10)
B1C C41C 1.644(10)
B1C C11C 1.648(10)
C11C C16C 1.386(9)
C11C C12C 1.405(9)
C12C C13C 1.363(10)
C12C H12C 0.9500
C13C C14C 1.348(12)
C13C H13C 0.9500
C14C C15C 1.360(12)
C14C H14C 0.9500
C15C C16C 1.413(11)
C15C H15C 0.9500
C16C H16C 0.9500
C21C C26C 1.387(9)
C21C C22C 1.413(9)
C22C C23C 1.396(10)
C22C H22C 0.9500
C23C C24C 1.362(12)
C23C H23C 0.9500
C24C C25C 1.340(11)
C24C H24C 0.9500
C25C C26C 1.409(10)
C25C H25C 0.9500
C26C H26C 0.9500
C31C C32C 1.377(10)
C31C C36C 1.411(10)
C32C C33C 1.378(12)
C32C H32C 0.9500
C33C C34C 1.365(13)
C33C H33C 0.9500
C34C C35C 1.372(11)
C34C H34C 0.9500
C35C C36C 1.362(10)
C35C H35C 0.9500
C36C H36C 0.9500
C41C C46C 1.397(9)
C41C C42C 1.398(9)
C42C C43C 1.394(10)
C42C H42C 0.9500
C43C C44C 1.387(10)
C43C H43C 0.9500
C44C C45C 1.339(10)
C44C H44C 0.9500
C45C C46C 1.422(9)
C45C H45C 0.9500
C46C H46C 0.9500
B1D C21D 1.639(10)
B1D C31D 1.646(10)
B1D C41D 1.648(10)
B1D C11D 1.669(10)
C11D C16D 1.395(9)
C11D C12D 1.412(10)
C12D C13D 1.377(10)
C12D H12D 0.9500
C13D C14D 1.373(12)
C13D H13D 0.9500
C14D C15D 1.353(12)
C14D H14D 0.9500
C15D C16D 1.391(10)
C15D H15D 0.9500
C16D H16D 0.9500
C21D C22D 1.399(9)
C21D C26D 1.406(9)
C22D C23D 1.394(9)
C22D H22D 0.9500
C23D C24D 1.365(9)
C23D H23D 0.9500
C24D C25D 1.366(9)
C24D H24D 0.9500
C25D C26D 1.381(9)
C25D H25D 0.9500
C26D H26D 0.9500
C31D C36D 1.380(10)
C31D C32D 1.392(9)
C32D C33D 1.362(11)
C32D H32D 0.9500
C33D C34D 1.363(13)
C33D H33D 0.9500
C34D C35D 1.378(13)
C34D H34D 0.9500
C35D C36D 1.413(11)
C35D H35D 0.9500
C36D H36D 0.9500
C41D C46D 1.382(9)
C41D C42D 1.386(9)
C42D C43D 1.408(10)
C42D H42D 0.9500
C43D C44D 1.368(11)
C43D H43D 0.9500
C44D C45D 1.363(11)
C44D H44D 0.9500
C45D C46D 1.361(10)
C45D H45D 0.9500
C46D H46D 0.9500
C1F C2F 1.463(19)
C1F H1FA 0.9800
C1F H1FB 0.9800
C1F H1FC 0.9800
C2F O1F 1.209(15)
C2F C3F 1.442(18)
C3F H3FA 0.9800
C3F H3FB 0.9800
C3F H3FC 0.9800
C1G C2G 1.474(10)
C1G H1GA 0.9800
C1G H1GB 0.9800
C1G H1GC 0.9800
C2G O1G 1.189(9)
C2G C3G 1.479(10)
C3G H3GA 0.9800
C3G H3GB 0.9800
C3G H3GC 0.9800
C2H O1H 1.186(9)
C2H C3H 1.474(10)
C2H C1H 1.482(10)
C3H H3HA 0.9800
C3H H3HB 0.9800
C3H H3HC 0.9800
C1H H1HA 0.9800
C1H H1HB 0.9800
C1H H1HC 0.9800

loop_
_geom_torsion_atom_site_label_1
_geom_torsion_atom_site_label_2
_geom_torsion_atom_site_label_3
_geom_torsion_atom_site_label_4
_geom_torsion
C5A N1A N2A C3A -0.3(8)
Rh2 N1A N2A C3A -177.7(5)
C5A N1A N2A C1M -176.4(6)
Rh2 N1A N2A C1M 6.2(8)
C11A N5A N6A C9A -1.1(7)
Rh1 N5A N6A C9A -175.2(5)
C11A N5A N6A C2M -168.5(6)
Rh1 N5A N6A C2M 17.4(8)
N1A N2A C3A C4A 1.1(9)
C1M N2A C3A C4A 176.5(7)
N2A C3A C4A C5A -1.3(10)
N2A N1A C5A C4A -0.5(8)
Rh2 N1A C5A C4A 176.4(5)
C3A C4A C5A N1A 1.2(10)
C7A N3A C6A N4A 0.8(7)
C1M N3A C6A N4A 175.5(6)
C7A N3A C6A Rh2 178.6(4)
C1M N3A C6A Rh2 -6.7(9)
C8A N4A C6A N3A 0.5(7)
C2M N4A C6A N3A 173.1(6)
C8A N4A C6A Rh2 -176.7(5)
C2M N4A C6A Rh2 -4.2(10)
C6A N3A C7A C8A -1.8(8)
C1M N3A C7A C8A -176.4(7)
N3A C7A C8A N4A 2.1(8)
C6A N4A C8A C7A -1.7(8)
C2M N4A C8A C7A -174.4(6)
N5A N6A C9A C10A 1.1(9)
C2M N6A C9A C10A 167.1(7)
N6A C9A C10A C11A -0.6(10)
N6A N5A C11A C10A 0.7(8)
Rh1 N5A C11A C10A 175.0(5)
C9A C10A C11A N5A 0.0(10)
C5B N1B N2B C3B -1.2(7)
Rh1 N1B N2B C3B -173.0(5)
C5B N1B N2B C1N -176.3(6)
Rh1 N1B N2B C1N 11.8(7)
C11B N5B N6B C9B -2.0(8)
C2N N5B N6B C9B -171.3(6)
C11B N5B N6B Rh2 -175.2(5)
C2N N5B N6B Rh2 15.5(8)
N1B N2B C3B C4B 0.9(8)
C1N N2B C3B C4B 175.2(7)
N2B C3B C4B C5B -0.3(9)
N2B N1B C5B C4B 1.0(8)
Rh1 N1B C5B C4B 171.6(5)
C3B C4B C5B N1B -0.5(9)
C8B N4B C6B N3B 1.5(7)
C2N N4B C6B N3B 172.3(6)
C8B N4B C6B Rh1 -177.8(5)
C2N N4B C6B Rh1 -7.0(10)
C7B N3B C6B N4B -1.3(7)
C1N N3B C6B N4B 177.0(5)
C7B N3B C6B Rh1 178.2(4)
C1N N3B C6B Rh1 -3.5(8)
C6B N3B C7B C8B 0.5(8)
C1N N3B C7B C8B -177.7(6)
N3B C7B C8B N4B 0.4(8)
C6B N4B C8B C7B -1.3(8)
C2N N4B C8B C7B -172.4(6)
N5B N6B C9B C10B 2.0(8)
Rh2 N6B C9B C10B 175.7(5)
N6B C9B C10B C11B -1.3(10)
N6B N5B C11B C10B 1.2(9)
C2N N5B C11B C10B 169.5(7)
C9B C10B C11B N5B 0.0(9)
C6A N3A C1M N2A 61.3(9)
C7A N3A C1M N2A -124.8(7)
C3A N2A C1M N3A 126.7(8)
N1A N2A C1M N3A -58.1(8)
C6A N4A C2M N6A -110.0(7)
C8A N4A C2M N6A 61.6(8)
C9A N6A C2M N4A -89.9(8)
N5A N6A C2M N4A 74.9(7)
C3B N2B C1N N3B 125.4(7)
N1B N2B C1N N3B -60.6(7)
C6B N3B C1N N2B 58.2(8)
C7B N3B C1N N2B -123.7(7)
C6B N4B C2N N5B -106.7(7)
C8B N4B C2N N5B 63.1(8)
N6B N5B C2N N4B 74.7(7)
C11B N5B C2N N4B -92.6(8)
C31C B1C C11C C16C 150.9(6)
C21C B1C C11C C16C 26.8(9)
C41C B1C C11C C16C -93.3(7)
C31C B1C C11C C12C -36.0(8)
C21C B1C C11C C12C -160.1(6)
C41C B1C C11C C12C 79.8(8)
C16C C11C C12C C13C 3.6(10)
B1C C11C C12C C13C -170.0(7)
C11C C12C C13C C14C -0.1(13)
C12C C13C C14C C15C -2.6(13)
C13C C14C C15C C16C 1.7(13)
C12C C11C C16C C15C -4.5(10)
B1C C11C C16C C15C 169.1(6)
C14C C15C C16C C11C 2.1(12)
C31C B1C C21C C26C 119.6(7)
C41C B1C C21C C26C 0.9(9)
C11C B1C C21C C26C -117.1(7)
C31C B1C C21C C22C -62.8(8)
C41C B1C C21C C22C 178.5(6)
C11C B1C C21C C22C 60.4(8)
C26C C21C C22C C23C 0.1(11)
B1C C21C C22C C23C -177.7(7)
C21C C22C C23C C24C -1.3(14)
C22C C23C C24C C25C 2.5(14)
C23C C24C C25C C26C -2.5(13)
C22C C21C C26C C25C -0.2(10)
B1C C21C C26C C25C 177.5(6)
C24C C25C C26C C21C 1.4(11)
C21C B1C C31C C32C 20.0(10)
C41C B1C C31C C32C 141.3(8)
C11C B1C C31C C32C -102.1(8)
C21C B1C C31C C36C -159.7(6)
C41C B1C C31C C36C -38.5(8)
C11C B1C C31C C36C 78.1(8)
C36C C31C C32C C33C -2.2(13)
B1C C31C C32C C33C 178.0(8)
C31C C32C C33C C34C 1.2(16)
C32C C33C C34C C35C 0.8(16)
C33C C34C C35C C36C -1.5(14)
C34C C35C C36C C31C 0.3(13)
C32C C31C C36C C35C 1.5(11)
B1C C31C C36C C35C -178.7(7)
C31C B1C C41C C46C 113.3(7)
C21C B1C C41C C46C -124.4(7)
C11C B1C C41C C46C -5.5(9)
C31C B1C C41C C42C -63.7(8)
C21C B1C C41C C42C 58.6(8)
C11C B1C C41C C42C 177.5(6)
C46C C41C C42C C43C 1.5(10)
B1C C41C C42C C43C 178.8(6)
C41C C42C C43C C44C -1.9(11)
C42C C43C C44C C45C 0.5(11)
C43C C44C C45C C46C 1.0(11)
C42C C41C C46C C45C 0.0(10)
B1C C41C C46C C45C -177.1(6)
C44C C45C C46C C41C -1.3(11)
C21D B1D C11D C16D 34.3(8)
C31D B1D C11D C16D 157.9(6)
C41D B1D C11D C16D -86.1(7)
C21D B1D C11D C12D -150.9(6)
C31D B1D C11D C12D -27.3(8)
C41D B1D C11D C12D 88.7(7)
C16D C11D C12D C13D 1.8(10)
B1D C11D C12D C13D -173.4(7)
C11D C12D C13D C14D -0.9(13)
C12D C13D C14D C15D 1.1(14)
C13D C14D C15D C16D -2.4(14)
C14D C15D C16D C11D 3.5(13)
C12D C11D C16D C15D -3.1(10)
B1D C11D C16D C15D 172.0(7)
C31D B1D C21D C22D 161.5(6)
C41D B1D C21D C22D 40.1(8)
C11D B1D C21D C22D -77.5(7)
C31D B1D C21D C26D -23.8(9)
C41D B1D C21D C26D -145.1(6)
C11D B1D C21D C26D 97.2(7)
C26D C21D C22D C23D -0.1(9)
B1D C21D C22D C23D 175.2(6)
C21D C22D C23D C24D -1.1(10)
C22D C23D C24D C25D 1.9(10)
C23D C24D C25D C26D -1.6(10)
C24D C25D C26D C21D 0.4(10)
C22D C21D C26D C25D 0.4(9)
B1D C21D C26D C25D -174.7(6)
C21D B1D C31D C36D -117.7(7)
C41D B1D C31D C36D 5.4(9)
C11D B1D C31D C36D 120.8(7)
C21D B1D C31D C32D 64.3(8)
C41D B1D C31D C32D -172.6(6)
C11D B1D C31D C32D -57.2(8)
C36D C31D C32D C33D 3.0(11)
B1D C31D C32D C33D -178.8(7)
C31D C32D C33D C34D -3.3(13)
C32D C33D C34D C35D 1.3(14)
C33D C34D C35D C36D 0.7(13)
C32D C31D C36D C35D -0.9(11)
B1D C31D C36D C35D -179.0(6)
C34D C35D C36D C31D -0.9(12)
C21D B1D C41D C46D -144.2(7)
C31D B1D C41D C46D 91.6(8)
C11D B1D C41D C46D -25.0(9)
C21D B1D C41D C42D 39.0(9)
C31D B1D C41D C42D -85.2(8)
C11D B1D C41D C42D 158.2(7)
C46D C41D C42D C43D -2.1(11)
B1D C41D C42D C43D 175.0(7)
C41D C42D C43D C44D 2.2(14)
C42D C43D C44D C45D -1.7(15)
C43D C44D C45D C46D 1.2(15)
C44D C45D C46D C41D -1.2(15)
C42D C41D C46D C45D 1.6(12)
B1D C41D C46D C45D -175.4(8)
